data_4076928
loop_
_publ_author_name
'Zi, Guofu'
'Li, Hung-Wing'
'Xie, Zuowei'

_publ_section_title
;
 Synthesis, Structural Characterization, and Reactivity of
 Lanthanacarboranes Incorporating &#x201C;Carbons-Adjacent&#x201D;nido-
 andarachno-Carborane Anions of the C2B10System
;
_journal_issue 16
_journal_name_full Organometallics
_journal_page_first 3464
_journal_paper_doi 10.1021/om020299p
_journal_volume 21
_journal_year 2002
_chemical_formula_sum 'C31 H54 B10 Cl Er O3.5'
_chemical_formula_weight 793.55
_chemical_name_systematic
; 
 ? 
;
_space_group_IT_number 15
_symmetry_cell_setting monoclinic
_symmetry_space_group_name_Hall '-C 2yc'
_symmetry_space_group_name_H-M 'C 1 2/c 1'
_atom_sites_solution_hydrogens geom
_atom_sites_solution_primary direct
_atom_sites_solution_secondary difmap
_audit_creation_method SHELXL-97
_cell_angle_alpha 90.00
_cell_angle_beta 93.266(2)
_cell_angle_gamma 90.00
_cell_formula_units_Z 8
_cell_length_a 13.6877(14)
_cell_length_b 16.7443(18)
_cell_length_c 33.639(4)
_cell_measurement_temperature 293(2)
_cell_volume 7697.2(15)
_computing_structure_refinement 'SHELXL-97 (Sheldrick, 1997)'
_computing_structure_solution 'SHELXS-97 (Sheldrick, 1990)'
_diffrn_ambient_temperature 293(2)
_diffrn_measured_fraction_theta_full 0.981
_diffrn_measured_fraction_theta_max 0.981
_diffrn_radiation_monochromator graphite
_diffrn_radiation_source 'fine-focus sealed tube'
_diffrn_radiation_type MoK\a
_diffrn_radiation_wavelength 0.71073
_diffrn_reflns_av_R_equivalents 0.0679
_diffrn_reflns_av_sigmaI/netI 0.0529
_diffrn_reflns_limit_h_max 14
_diffrn_reflns_limit_h_min -11
_diffrn_reflns_limit_k_max 18
_diffrn_reflns_limit_k_min -17
_diffrn_reflns_limit_l_max 32
_diffrn_reflns_limit_l_min -36
_diffrn_reflns_number 15885
_diffrn_reflns_theta_full 25.00
_diffrn_reflns_theta_max 25.00
_diffrn_reflns_theta_min 1.21
_exptl_absorpt_coefficient_mu 2.281
_exptl_absorpt_correction_T_max 1.0000
_exptl_absorpt_correction_T_min 0.8403
_exptl_absorpt_correction_type SADABS
_exptl_crystal_colour pink
_exptl_crystal_density_diffrn 1.370
_exptl_crystal_density_method 'not measured'
_exptl_crystal_description prism
_exptl_crystal_F_000 3224
_exptl_crystal_size_max 0.42
_exptl_crystal_size_mid 0.34
_exptl_crystal_size_min 0.31
_refine_diff_density_max 2.210
_refine_diff_density_min -3.498
_refine_diff_density_rms 0.159
_refine_ls_extinction_coef 0.00000(3)
_refine_ls_extinction_expression Fc^*^=kFc[1+0.001xFc^2^\l^3^/sin(2\q)]^-1/4^
_refine_ls_extinction_method SHELXL
_refine_ls_goodness_of_fit_ref 1.328
_refine_ls_hydrogen_treatment mixed
_refine_ls_matrix_type full
_refine_ls_number_parameters 399
_refine_ls_number_reflns 4944
_refine_ls_number_restraints 4
_refine_ls_restrained_S_all 1.328
_refine_ls_R_factor_all 0.1024
_refine_ls_R_factor_gt 0.0935
_refine_ls_shift/su_max 0.235
_refine_ls_shift/su_mean 0.013
_refine_ls_structure_factor_coef Fsqd
_refine_ls_weighting_details 'calc w=1/[\s^2^(Fo^2^)+(0.0407P)^2^+251.3894P] where P=(Fo^2^+2Fc^2^)/3'
_refine_ls_weighting_scheme calc
_refine_ls_wR_factor_gt 0.1926
_refine_ls_wR_factor_ref 0.1963
_reflns_number_gt 4518
_reflns_number_total 4944
_reflns_threshold_expression >2sigma(I)
_cod_data_source_file om020299p.cif
_cod_data_source_block 6
_cod_original_cell_volume 7697.2(14)
_cod_original_sg_symbol_H-M C2/c
_cod_original_formula_sum 'C31 H54 B10 Cl Er O3.50'
_cod_database_code 4076928

loop_
_symmetry_equiv_pos_as_xyz
'x, y, z'
'-x, y, -z+1/2'
'x+1/2, y+1/2, z'
'-x+1/2, y+1/2, -z+1/2'
'-x, -y, -z'
'x, -y, z-1/2'
'-x+1/2, -y+1/2, -z'
'x+1/2, -y+1/2, z-1/2'

loop_
_atom_site_label
_atom_site_type_symbol
_atom_site_fract_x
_atom_site_fract_y
_atom_site_fract_z
_atom_site_U_iso_or_equiv
_atom_site_adp_type
_atom_site_occupancy
_atom_site_symmetry_multiplicity
_atom_site_calc_flag
_atom_site_refinement_flags
Er1 Er 0.50048(5) 0.98668(4) 0.879357(19) 0.0382(3) Uani 1 1 d .
Cl1 Cl 0.4032(3) 0.9187(3) 0.82233(13) 0.0601(11) Uani 1 1 d .
O1 O 0.3855(7) 0.9193(6) 0.9176(3) 0.045(3) Uani 1 1 d .
O2 O 0.6312(8) 0.9570(7) 0.8385(3) 0.056(3) Uani 1 1 d .
O3 O 0.5987(9) 0.9024(6) 0.9189(3) 0.053(3) Uani 1 1 d .
C1 C 0.3638(12) 1.1156(9) 0.8672(4) 0.045(4) Uiso 1 1 d .
C2 C 0.4391(11) 1.1284(8) 0.8391(4) 0.036(3) Uiso 1 1 d .
C3 C 0.4012(11) 1.1232(11) 0.7941(4) 0.051(4) Uani 1 1 d .
H3A H 0.4485 1.1478 0.7776 0.061 Uiso 1 1 calc R
H3B H 0.3944 1.0676 0.7863 0.061 Uiso 1 1 calc R
C4 C 0.3023(14) 1.1654(10) 0.7875(6) 0.061(5) Uani 1 1 d .
C5 C 0.2815(18) 1.2139(11) 0.7540(7) 0.089(8) Uani 1 1 d .
H5A H 0.3279 1.2205 0.7351 0.107 Uiso 1 1 calc R
C6 C 0.192(3) 1.2519(15) 0.7492(10) 0.121(13) Uani 1 1 d .
H6A H 0.1765 1.2836 0.7270 0.145 Uiso 1 1 calc R
C7 C 0.126(2) 1.2416(15) 0.7780(11) 0.126(14) Uani 1 1 d .
H7A H 0.0660 1.2672 0.7751 0.151 Uiso 1 1 calc R
C8 C 0.1467(12) 1.1936(13) 0.8121(8) 0.088(7) Uani 1 1 d .
H8A H 0.1016 1.1886 0.8315 0.105 Uiso 1 1 calc R
C9 C 0.2361(13) 1.1542(11) 0.8156(7) 0.072(6) Uani 1 1 d .
C10 C 0.2619(11) 1.1009(10) 0.8494(5) 0.052(4) Uani 1 1 d .
H10A H 0.2567 1.0459 0.8406 0.063 Uiso 1 1 calc R
H10B H 0.2155 1.1087 0.8698 0.063 Uiso 1 1 calc R
C11 C 0.3938(11) 0.9092(12) 0.9597(5) 0.065(5) Uani 1 1 d .
H11A H 0.4234 0.9561 0.9722 0.077 Uiso 1 1 calc R
H11B H 0.4346 0.8633 0.9665 0.077 Uiso 1 1 calc R
C12 C 0.2942(15) 0.897(2) 0.9735(7) 0.142(14) Uani 1 1 d .
H12A H 0.2927 0.8492 0.9898 0.171 Uiso 1 1 calc R
H12B H 0.2759 0.9421 0.9896 0.171 Uiso 1 1 calc R
C13 C 0.231(2) 0.890(2) 0.9416(7) 0.125(11) Uani 1 1 d .
H13A H 0.1791 0.9291 0.9430 0.150 Uiso 1 1 calc R
H13B H 0.2009 0.8371 0.9416 0.150 Uiso 1 1 calc R
C14 C 0.2807(13) 0.9009(12) 0.9051(6) 0.076(6) Uani 1 1 d .
H14A H 0.2516 0.9446 0.8897 0.092 Uiso 1 1 calc R
H14B H 0.2767 0.8528 0.8890 0.092 Uiso 1 1 calc R
C21 C 0.7334(14) 0.9500(14) 0.8514(6) 0.079(6) Uani 1 1 d .
H21A H 0.7428 0.9081 0.8711 0.095 Uiso 1 1 calc R
H21B H 0.7576 0.9999 0.8628 0.095 Uiso 1 1 calc R
C22 C 0.7839(16) 0.9304(16) 0.8154(6) 0.093(7) Uani 1 1 d .
H22A H 0.7837 0.8732 0.8107 0.111 Uiso 1 1 calc R
H22B H 0.8511 0.9491 0.8175 0.111 Uiso 1 1 calc R
C23 C 0.7272(16) 0.9724(16) 0.7834(7) 0.097(7) Uani 1 1 d .
H23A H 0.7360 0.9480 0.7577 0.117 Uiso 1 1 calc R
H23B H 0.7454 1.0284 0.7823 0.117 Uiso 1 1 calc R
C24 C 0.6221(13) 0.9623(11) 0.7958(5) 0.062(5) Uani 1 1 d .
H24A H 0.5822 1.0078 0.7874 0.075 Uiso 1 1 calc R
H24B H 0.5929 0.9142 0.7843 0.075 Uiso 1 1 calc R
C31 C 0.6582(11) 0.9168(11) 0.9542(5) 0.059(5) Uani 1 1 d .
H31A H 0.6179 0.9240 0.9767 0.071 Uiso 1 1 calc R
H31B H 0.6975 0.9644 0.9513 0.071 Uiso 1 1 calc R
C32 C 0.7243(14) 0.8429(13) 0.9605(6) 0.081(6) Uani 1 1 d .
H32A H 0.7458 0.8356 0.9882 0.097 Uiso 1 1 calc R
H32B H 0.7807 0.8449 0.9443 0.097 Uiso 1 1 calc R
C33 C 0.6504(15) 0.7791(12) 0.9460(6) 0.077(6) Uani 1 1 d .
H33A H 0.6837 0.7309 0.9382 0.092 Uiso 1 1 calc R
H33B H 0.6066 0.7659 0.9667 0.092 Uiso 1 1 calc R
C34 C 0.5952(15) 0.8163(10) 0.9108(5) 0.061(5) Uani 1 1 d .
H34A H 0.6262 0.8040 0.8863 0.074 Uiso 1 1 calc R
H34B H 0.5281 0.7974 0.9086 0.074 Uiso 1 1 calc R
B3 B 0.5508(13) 1.1361(10) 0.8479(6) 0.046(4) Uani 1 1 d .
H3 H 0.5911 1.1244 0.8211 0.055 Uiso 1 1 calc R
B4 B 0.5959(13) 1.1166(9) 0.8978(5) 0.040(4) Uani 1 1 d .
H4 H 0.6679 1.0874 0.9008 0.049 Uiso 1 1 calc R
B5 B 0.5116(15) 1.1017(10) 0.9311(6) 0.053(5) Uani 1 1 d .
H5 H 0.5264 1.0611 0.9565 0.064 Uiso 1 1 calc R
B6 B 0.3847(17) 1.1111(11) 0.9122(7) 0.064(6) Uani 1 1 d .
H6 H 0.3216 1.0837 0.9258 0.076 Uiso 1 1 calc R
B7 B 0.4764(12) 1.2281(10) 0.8535(5) 0.043(4) Uani 1 1 d .
H7 H 0.4594 1.2730 0.8303 0.052 Uiso 1 1 calc R
B8 B 0.5906(13) 1.2148(12) 0.8819(6) 0.052(5) Uani 1 1 d .
H8 H 0.6563 1.2491 0.8753 0.063 Uiso 1 1 calc R
B9 B 0.5706(15) 1.1946(11) 0.9316(6) 0.052(5) Uani 1 1 d .
H9 H 0.6217 1.2152 0.9558 0.063 Uiso 1 1 calc R
B10 B 0.4457(14) 1.1922(11) 0.9385(5) 0.048(4) Uani 1 1 d .
H10 H 0.4197 1.2110 0.9673 0.057 Uiso 1 1 calc R
B11 B 0.3776(13) 1.2128(10) 0.8913(6) 0.047(5) Uani 1 1 d .
H11 H 0.3119 1.2501 0.8865 0.056 Uiso 1 1 calc R
B12 B 0.4887(13) 1.2598(10) 0.9031(5) 0.042(4) Uani 1 1 d .
H12 H 0.4853 1.3246 0.9081 0.051 Uiso 1 1 calc R
C41 C 0.4110(16) 0.6335(14) 0.8886(9) 0.143(15) Uani 1 1 d GD
C42 C 0.4810(19) 0.5733(14) 0.8918(10) 0.21(2) Uani 1 1 d GD
H42A H 0.5012 0.5482 0.8690 0.258 Uiso 1 1 calc R
C43 C 0.5209(18) 0.5507(16) 0.9290(13) 0.27(4) Uani 1 1 d GD
H43A H 0.5677 0.5105 0.9311 0.324 Uiso 1 1 calc R
C44 C 0.491(2) 0.588(2) 0.9631(9) 0.28(4) Uani 1 1 d GD
H44A H 0.5173 0.5731 0.9880 0.342 Uiso 1 1 calc R
C45 C 0.421(2) 0.6484(19) 0.9599(9) 0.19(2) Uani 1 1 d GD
H45A H 0.4005 0.6734 0.9827 0.227 Uiso 1 1 calc R
C46 C 0.3808(14) 0.6710(12) 0.9227(12) 0.140(14) Uani 1 1 d GD
H46A H 0.3340 0.7112 0.9205 0.167 Uiso 1 1 calc R
C47 C 0.373(2) 0.657(2) 0.8500(13) 0.188(18) Uani 1 1 d D
H47A H 0.4012 0.6239 0.8303 0.282 Uiso 1 1 calc R
H47B H 0.3890 0.7116 0.8455 0.282 Uiso 1 1 calc R
H47C H 0.3032 0.6502 0.8484 0.282 Uiso 1 1 calc R
O4 O 1.0000 0.8701(19) 0.7500 0.164(13) Uani 1 2 d S
C51 C 0.927(2) 0.9107(19) 0.7143(11) 0.20(2) Uani 1 1 d .
H51A H 0.8582 0.8988 0.7170 0.234 Uiso 1 1 calc R
H51B H 0.9458 0.8978 0.6877 0.234 Uiso 1 1 calc R
C52 C 0.959(2) 1.0055(18) 0.7290(11) 0.22(3) Uani 1 1 d .
H52A H 0.9001 1.0346 0.7351 0.260 Uiso 1 1 calc R
H52B H 0.9881 1.0328 0.7072 0.260 Uiso 1 1 calc R

loop_
_atom_site_aniso_label
_atom_site_aniso_U_11
_atom_site_aniso_U_22
_atom_site_aniso_U_33
_atom_site_aniso_U_23
_atom_site_aniso_U_13
_atom_site_aniso_U_12
Er1 0.0394(4) 0.0256(4) 0.0490(4) 0.0022(3) -0.0020(3) 0.0028(3)
Cl1 0.048(3) 0.065(3) 0.066(3) -0.009(2) -0.007(2) -0.006(2)
O1 0.038(6) 0.045(6) 0.051(6) 0.003(5) 0.006(5) -0.010(5)
O2 0.048(7) 0.066(8) 0.057(7) 0.005(5) 0.011(5) 0.008(5)
O3 0.078(9) 0.045(7) 0.036(6) 0.003(5) -0.005(5) 0.018(6)
C3 0.035(9) 0.077(12) 0.040(9) 0.002(8) 0.004(7) 0.005(8)
C4 0.052(12) 0.048(10) 0.078(12) 0.002(9) -0.032(10) -0.002(8)
C5 0.11(2) 0.049(12) 0.102(16) 0.005(11) -0.048(15) 0.003(12)
C6 0.17(4) 0.047(14) 0.13(3) 0.005(16) -0.08(2) 0.018(19)
C7 0.12(3) 0.060(16) 0.19(3) -0.02(2) -0.10(2) 0.034(17)
C8 0.002(8) 0.091(15) 0.17(2) -0.008(15) -0.012(10) 0.001(8)
C9 0.032(11) 0.048(11) 0.134(18) -0.008(11) -0.023(12) -0.006(8)
C10 0.030(9) 0.046(10) 0.081(12) -0.004(8) 0.005(8) 0.000(7)
C11 0.022(9) 0.102(15) 0.068(12) -0.001(10) -0.007(8) 0.010(9)
C12 0.023(12) 0.31(4) 0.089(17) 0.01(2) -0.006(11) -0.021(18)
C13 0.09(2) 0.20(3) 0.093(18) -0.006(19) 0.018(15) -0.05(2)
C14 0.042(12) 0.074(13) 0.111(16) 0.012(11) -0.012(11) -0.019(9)
C21 0.051(12) 0.109(17) 0.078(13) 0.010(12) 0.016(10) 0.018(11)
C22 0.051(13) 0.13(2) 0.094(16) 0.001(14) 0.014(12) 0.029(13)
C23 0.075(16) 0.12(2) 0.098(16) -0.009(15) 0.026(13) 0.001(15)
C24 0.059(12) 0.064(12) 0.066(11) -0.006(9) 0.020(9) 0.007(9)
C31 0.014(8) 0.078(12) 0.084(12) -0.003(10) -0.004(8) 0.019(8)
C32 0.046(12) 0.108(17) 0.087(14) 0.018(12) 0.004(10) 0.039(12)
C33 0.069(14) 0.075(14) 0.087(14) 0.019(11) 0.018(11) 0.017(11)
C34 0.077(14) 0.053(11) 0.055(11) 0.000(8) 0.015(9) 0.009(9)
B3 0.038(11) 0.034(10) 0.065(12) -0.001(8) 0.014(9) 0.004(8)
B4 0.031(10) 0.025(9) 0.063(11) -0.002(8) -0.015(8) -0.005(7)
B5 0.062(14) 0.025(9) 0.072(13) -0.003(8) -0.005(10) 0.003(8)
B6 0.063(15) 0.034(11) 0.096(16) 0.000(10) 0.017(12) -0.010(9)
B7 0.028(10) 0.041(10) 0.061(11) 0.007(8) 0.003(8) 0.001(8)
B8 0.023(10) 0.058(12) 0.077(13) 0.002(10) 0.008(9) -0.010(8)
B9 0.046(12) 0.050(12) 0.060(12) -0.008(9) -0.002(9) 0.011(9)
B10 0.054(12) 0.043(11) 0.047(10) 0.000(8) 0.013(9) 0.002(9)
B11 0.027(10) 0.034(10) 0.080(13) -0.002(9) 0.009(9) 0.010(7)
B12 0.044(11) 0.028(9) 0.054(11) -0.007(8) 0.004(8) 0.007(8)
C41 0.056(19) 0.11(2) 0.26(5) 0.05(3) -0.02(2) -0.028(16)
C42 0.12(4) 0.14(3) 0.39(7) 0.05(4) 0.12(4) 0.06(3)
C43 0.09(3) 0.25(6) 0.47(10) 0.12(7) 0.05(5) 0.08(3)
C44 0.23(7) 0.23(6) 0.41(9) 0.18(6) 0.12(6) 0.10(5)
C45 0.10(3) 0.16(4) 0.31(6) 0.02(4) 0.08(4) -0.06(3)
C46 0.07(2) 0.15(3) 0.21(4) -0.03(3) 0.07(2) 0.008(18)
C47 0.06(2) 0.20(4) 0.30(5) -0.01(4) 0.03(3) -0.02(2)
O4 0.11(2) 0.12(2) 0.27(4) 0.000 0.09(3) 0.000
C51 0.18(3) 0.14(3) 0.29(4) 0.11(3) 0.19(3) 0.11(3)
C52 0.17(4) 0.16(3) 0.33(6) 0.18(3) 0.18(4) 0.14(3)

loop_
_atom_type_symbol
_atom_type_description
_atom_type_scat_dispersion_real
_atom_type_scat_dispersion_imag
_atom_type_scat_source
C C 0.0033 0.0016 'International Tables Vol C Tables 4.2.6.8 and 6.1.1.4'
H H 0.0000 0.0000 'International Tables Vol C Tables 4.2.6.8 and 6.1.1.4'
B B 0.0013 0.0007 'International Tables Vol C Tables 4.2.6.8 and 6.1.1.4'
O O 0.0106 0.0060 'International Tables Vol C Tables 4.2.6.8 and 6.1.1.4'
Cl Cl 0.1484 0.1585 'International Tables Vol C Tables 4.2.6.8 and 6.1.1.4'
Er Er -0.2586 4.9576 'International Tables Vol C Tables 4.2.6.8 and 6.1.1.4'

loop_
_geom_angle_atom_site_label_1
_geom_angle_atom_site_label_2
_geom_angle_atom_site_label_3
_geom_angle
_geom_angle_site_symmetry_1
_geom_angle_site_symmetry_3
O3 Er1 O2 76.9(4) . .
O3 Er1 O1 77.3(4) . .
O2 Er1 O1 139.5(4) . .
O3 Er1 Cl1 115.0(3) . .
O2 Er1 Cl1 81.3(3) . .
O1 Er1 Cl1 82.0(3) . .
O3 Er1 B4 96.1(5) . .
O2 Er1 B4 85.9(5) . .
O1 Er1 B4 127.5(5) . .
Cl1 Er1 B4 142.3(4) . .
O3 Er1 B5 93.2(5) . .
O2 Er1 B5 121.8(6) . .
O1 Er1 B5 90.2(5) . .
Cl1 Er1 B5 147.9(5) . .
B4 Er1 B5 37.6(6) . .
O3 Er1 B3 127.6(5) . .
O2 Er1 B3 76.1(5) . .
O1 Er1 B3 144.0(4) . .
Cl1 Er1 B3 104.1(4) . .
B4 Er1 B3 38.2(5) . .
B5 Er1 B3 65.6(6) . .
O3 Er1 C2 158.5(4) . .
O2 Er1 C2 96.4(4) . .
O1 Er1 C2 117.9(4) . .
Cl1 Er1 C2 83.5(3) . .
B4 Er1 C2 62.9(5) . .
B5 Er1 C2 72.8(5) . .
B3 Er1 C2 31.8(5) . .
O3 Er1 C1 153.2(4) . .
O2 Er1 C1 125.6(4) . .
O1 Er1 C1 89.3(4) . .
Cl1 Er1 C1 85.4(3) . .
B4 Er1 C1 73.6(5) . .
B5 Er1 C1 63.3(5) . .
B3 Er1 C1 56.6(5) . .
C2 Er1 C1 29.5(4) . .
O3 Er1 B6 122.4(5) . .
O2 Er1 B6 145.7(5) . .
O1 Er1 B6 74.9(5) . .
Cl1 Er1 B6 109.7(5) . .
B4 Er1 B6 65.3(6) . .
B5 Er1 B6 38.5(6) . .
B3 Er1 B6 69.7(6) . .
C2 Er1 B6 54.7(5) . .
C1 Er1 B6 30.8(5) . .
C11 O1 C14 105.9(12) . .
C11 O1 Er1 125.3(9) . .
C14 O1 Er1 126.7(10) . .
C24 O2 C21 109.4(13) . .
C24 O2 Er1 122.7(9) . .
C21 O2 Er1 126.4(10) . .
C31 O3 C34 109.5(12) . .
C31 O3 Er1 131.5(9) . .
C34 O3 Er1 118.7(9) . .
C2 C1 C10 116.2(13) . .
C2 C1 B6 123.6(15) . .
C10 C1 B6 120.1(15) . .
C2 C1 B11 95.7(12) . .
C10 C1 B11 113.1(12) . .
B6 C1 B11 66.0(11) . .
C2 C1 Er1 73.9(8) . .
C10 C1 Er1 121.0(10) . .
B6 C1 Er1 74.8(10) . .
B11 C1 Er1 123.9(9) . .
C1 C2 B3 128.2(13) . .
C1 C2 C3 114.2(12) . .
B3 C2 C3 117.2(13) . .
C1 C2 B7 99.3(11) . .
B3 C2 B7 67.0(10) . .
C3 C2 B7 112.5(12) . .
C1 C2 Er1 76.6(8) . .
B3 C2 Er1 73.4(8) . .
C3 C2 Er1 119.0(9) . .
B7 C2 Er1 125.1(8) . .
C4 C3 C2 110.7(13) . .
C9 C4 C5 122(2) . .
C9 C4 C3 117.1(16) . .
C5 C4 C3 121(2) . .
C6 C5 C4 120(3) . .
C7 C6 C5 118(3) . .
C6 C7 C8 123(3) . .
C9 C8 C7 118(2) . .
C4 C9 C8 120(2) . .
C4 C9 C10 118.7(16) . .
C8 C9 C10 122(2) . .
C9 C10 C1 112.5(14) . .
O1 C11 C12 107.9(14) . .
C13 C12 C11 109(2) . .
C12 C13 C14 110(2) . .
C13 C14 O1 106.2(17) . .
O2 C21 C22 105.4(16) . .
C21 C22 C23 104.1(18) . .
C22 C23 C24 102.2(18) . .
O2 C24 C23 104.5(15) . .
O3 C31 C32 106.4(14) . .
C31 C32 C33 98.3(15) . .
C34 C33 C32 104.7(16) . .
O3 C34 C33 104.5(14) . .
C2 B3 B4 116.8(13) . .
C2 B3 B8 116.1(13) . .
B4 B3 B8 57.6(10) . .
C2 B3 B7 63.1(10) . .
B4 B3 B7 102.6(12) . .
B8 B3 B7 58.6(10) . .
C2 B3 Er1 74.8(8) . .
B4 B3 Er1 64.1(7) . .
B8 B3 Er1 118.8(11) . .
B7 B3 Er1 123.4(10) . .
B5 B4 B8 109.4(13) . .
B5 B4 B9 61.0(11) . .
B8 B4 B9 59.6(11) . .
B5 B4 B3 116.3(13) . .
B8 B4 B3 61.9(10) . .
B9 B4 B3 113.4(12) . .
B5 B4 Er1 71.2(8) . .
B8 B4 Er1 135.4(10) . .
B9 B4 Er1 131.0(12) . .
B3 B4 Er1 77.6(8) . .
B4 B5 B9 62.5(11) . .
B4 B5 B10 109.8(13) . .
B9 B5 B10 58.8(10) . .
B4 B5 B6 115.6(14) . .
B9 B5 B6 110.8(13) . .
B10 B5 B6 59.8(11) . .
B4 B5 Er1 71.2(8) . .
B9 B5 Er1 132.4(13) . .
B10 B5 Er1 135.3(12) . .
B6 B5 Er1 79.1(9) . .
C1 B6 B10 120.3(15) . .
C1 B6 B5 118.1(17) . .
B10 B6 B5 59.1(11) . .
C1 B6 B11 64.7(11) . .
B10 B6 B11 60.2(10) . .
B5 B6 B11 104.0(13) . .
C1 B6 Er1 74.4(10) . .
B10 B6 Er1 119.0(12) . .
B5 B6 Er1 62.4(9) . .
B11 B6 Er1 122.8(12) . .
B12 B7 B8 59.9(10) . .
B12 B7 C2 123.2(12) . .
B8 B7 C2 104.6(11) . .
B12 B7 B3 108.9(12) . .
B8 B7 B3 59.1(10) . .
C2 B7 B3 49.9(9) . .
B12 B7 B11 56.2(10) . .
B8 B7 B11 104.8(12) . .
C2 B7 B11 81.7(10) . .
B3 B7 B11 111.4(12) . .
B9 B8 B4 61.6(11) . .
B9 B8 B12 61.7(10) . .
B4 B8 B12 107.4(13) . .
B9 B8 B7 110.7(13) . .
B4 B8 B7 107.6(12) . .
B12 B8 B7 58.7(10) . .
B9 B8 B3 114.0(14) . .
B4 B8 B3 60.5(10) . .
B12 B8 B3 110.4(12) . .
B7 B8 B3 62.2(10) . .
B10 B9 B8 110.0(13) . .
B10 B9 B5 61.6(11) . .
B8 B9 B5 105.2(14) . .
B10 B9 B4 107.2(13) . .
B8 B9 B4 58.9(10) . .
B5 B9 B4 56.5(11) . .
B10 B9 B12 59.9(10) . .
B8 B9 B12 59.9(10) . .
B5 B9 B12 105.1(13) . .
B4 B9 B12 104.1(12) . .
B9 B10 B12 61.8(11) . .
B9 B10 B5 59.6(11) . .
B12 B10 B5 105.1(13) . .
B9 B10 B6 112.6(14) . .
B12 B10 B6 108.4(13) . .
B5 B10 B6 61.1(11) . .
B9 B10 B11 109.7(13) . .
B12 B10 B11 57.9(10) . .
B5 B10 B11 106.1(12) . .
B6 B10 B11 61.1(10) . .
B12 B11 B10 59.4(10) . .
B12 B11 C1 124.9(12) . .
B10 B11 C1 104.7(11) . .
B12 B11 B6 107.8(13) . .
B10 B11 B6 58.8(10) . .
C1 B11 B6 49.2(9) . .
B12 B11 B7 56.7(9) . .
B10 B11 B7 104.8(12) . .
C1 B11 B7 83.3(10) . .
B6 B11 B7 110.5(12) . .
B11 B12 B7 67.0(10) . .
B11 B12 B10 62.8(11) . .
B7 B12 B10 115.4(13) . .
B11 B12 B8 114.5(12) . .
B7 B12 B8 61.4(10) . .
B10 B12 B8 107.4(12) . .
B11 B12 B9 110.9(13) . .
B7 B12 B9 110.3(12) . .
B10 B12 B9 58.3(11) . .
B8 B12 B9 58.4(10) . .
C42 C41 C46 120.0 . .
C42 C41 C47 119(3) . .
C46 C41 C47 121(3) . .
C43 C42 C41 120.0 . .
C42 C43 C44 120.0 . .
C45 C44 C43 120.0 . .
C44 C45 C46 120.0 . .
C45 C46 C41 120.0 . .
C51 O4 C51 132(4) 2_756 .
O4 C51 C52 92(3) . .
C51 C52 C52 111.9(17) . 2_756

loop_
_geom_bond_atom_site_label_1
_geom_bond_atom_site_label_2
_geom_bond_distance
_geom_bond_site_symmetry_2
Er1 O3 2.317(10) .
Er1 O2 2.370(11) .
Er1 O1 2.374(10) .
Er1 Cl1 2.542(4) .
Er1 B4 2.594(15) .
Er1 B5 2.595(18) .
Er1 B3 2.816(18) .
Er1 C2 2.836(14) .
Er1 C1 2.871(15) .
Er1 B6 2.88(2) .
O1 C11 1.424(18) .
O1 C14 1.50(2) .
O2 C24 1.437(19) .
O2 C21 1.45(2) .
O3 C31 1.421(18) .
O3 C34 1.467(19) .
C1 C2 1.45(2) .
C1 C10 1.51(2) .
C1 B6 1.53(3) .
C1 B11 1.82(2) .
C2 B3 1.55(2) .
C2 C3 1.574(19) .
C2 B7 1.80(2) .
C3 C4 1.53(2) .
C4 C9 1.36(3) .
C4 C5 1.41(3) .
C5 C6 1.38(4) .
C6 C7 1.37(4) .
C7 C8 1.41(4) .
C8 C9 1.39(3) .
C9 C10 1.47(3) .
C11 C12 1.48(3) .
C12 C13 1.35(3) .
C13 C14 1.45(3) .
C21 C22 1.46(3) .
C22 C23 1.47(3) .
C23 C24 1.53(3) .
C31 C32 1.54(2) .
C32 C33 1.53(3) .
C33 C34 1.50(2) .
B3 B4 1.78(2) .
B3 B8 1.81(3) .
B3 B7 1.86(2) .
B4 B5 1.67(3) .
B4 B8 1.73(2) .
B4 B9 1.78(2) .
B5 B9 1.75(3) .
B5 B10 1.79(2) .
B5 B6 1.82(3) .
B6 B10 1.80(3) .
B6 B11 1.84(3) .
B7 B12 1.75(2) .
B7 B8 1.80(2) .
B7 B11 1.93(3) .
B8 B9 1.74(3) .
B8 B12 1.77(3) .
B9 B10 1.74(3) .
B9 B12 1.80(2) .
B10 B12 1.77(3) .
B10 B11 1.83(3) .
B11 B12 1.74(2) .
C41 C42 1.3900 .
C41 C46 1.3900 .
C41 C47 1.42(4) .
C42 C43 1.3900 .
C43 C44 1.3900 .
C44 C45 1.3900 .
C45 C46 1.3900 .
O4 C51 1.66(4) 2_756
O4 C51 1.66(4) .
C51 C52 1.71(5) .
C52 C52 1.76(7) 2_756
